data_7715718
loop_
_publ_author_name
'Zabala-Lekuona, Andoni'
'Lopez de Pariza, Xabier'
'D&#xed;az-Ortega, Ismael F'
'Cepeda, Javier'
'Nojiri, Hiroyuki'
'Gritsan, Nina P.'
'Dmitriev, Alexey A.'
'L&#xf3;pez-Ortega, Alberto'
'Rodr&#xed;guez-Di&#xe9;guez, Antonio'
'Seco, Jos&#xe9; M'
'Colacio, Enrique'

_publ_section_title
;
 From field-induced to zero-field SMMs associated with open/closed
 structures of bis(ZnDy) tetranuclear complexes: a combined magnetic,
 theoretical and optical study.
;
_journal_issue 18
_journal_name_full 'Dalton transactions (Cambridge, England : 2003)'
_journal_page_first 7971
_journal_page_last 7984
_journal_paper_doi 10.1039/d4dt00148f
_journal_volume 53
_journal_year 2024
_chemical_formula_moiety 'C96 H128 Dy2 N10 O26 Zn2, 2 (N O3), 6 (C H4 O), 2 (H2 O)'
_chemical_formula_sum 'C102 H156 Dy2 N12 O40 Zn2'
_chemical_formula_weight 2646.12
_chemical_name_systematic Compound2
_chemical_properties_physical Heat-sensitive
_space_group_crystal_system orthorhombic
_space_group_IT_number 32
_space_group_name_Hall 'P 2 -2ab'
_space_group_name_H-M_alt 'P b a 2'
_atom_sites_solution_hydrogens mixed
_audit_creation_method SHELXL-2018/3
_audit_update_record
;
2022-12-15 deposited with the CCDC.	2024-04-11 downloaded from the CCDC.
;
_cell_angle_alpha 90
_cell_angle_beta 90
_cell_angle_gamma 90
_cell_formula_units_Z 2
_cell_length_a 20.89300(10)
_cell_length_b 22.74300(10)
_cell_length_c 12.2250(8)
_cell_measurement_reflns_used 51590
_cell_measurement_temperature 150.00(10)
_cell_measurement_theta_max 74.494
_cell_measurement_theta_min 3.887
_cell_volume 5808.9(4)
_computing_cell_refinement 'CrysAlisPro, Agilent Technologies'
_computing_data_collection 'CrysAlisPro, Agilent Technologies'
_computing_data_reduction 'CrysAlisPro, Agilent Technologies'
_computing_molecular_graphics 'SHELXL-2018/3 (Sheldrick, 2018)'
_computing_publication_material 'WinGX (Farrugia, 1999)'
_computing_structure_refinement 'SHELXL-2018/3 (Sheldrick, 2018)'
_computing_structure_solution 'SHELXL-2018/3 (Sheldrick, 2018)'
_diffrn_ambient_temperature 150.00(10)
_diffrn_measured_fraction_theta_full 1.000
_diffrn_measured_fraction_theta_max 0.992
_diffrn_measurement_device_type 'SuperNova, Single source at offset/far, Atlas'
_diffrn_measurement_method \w
_diffrn_radiation_monochromator mirror
_diffrn_radiation_source 'micro-focus sealed X-ray tube'
_diffrn_radiation_type 'Cu K\a'
_diffrn_radiation_wavelength 1.54184
_diffrn_reflns_av_R_equivalents 0.0609
_diffrn_reflns_av_unetI/netI 0.0549
_diffrn_reflns_Laue_measured_fraction_full 1.000
_diffrn_reflns_Laue_measured_fraction_max 0.992
_diffrn_reflns_limit_h_max 25
_diffrn_reflns_limit_h_min -25
_diffrn_reflns_limit_k_max 24
_diffrn_reflns_limit_k_min -27
_diffrn_reflns_limit_l_max 13
_diffrn_reflns_limit_l_min -15
_diffrn_reflns_number 51590
_diffrn_reflns_point_group_measured_fraction_full 0.942
_diffrn_reflns_point_group_measured_fraction_max 0.929
_diffrn_reflns_theta_full 67.684
_diffrn_reflns_theta_max 74.494
_diffrn_reflns_theta_min 3.887
_diffrn_standards_decay_% 0
_diffrn_standards_interval_count 0
_diffrn_standards_interval_time 0
_diffrn_standards_number 0
_exptl_absorpt_coefficient_mu 7.970
_exptl_absorpt_correction_T_max 1.00000
_exptl_absorpt_correction_T_min 0.50287
_exptl_absorpt_correction_type multi-scan
_exptl_absorpt_process_details
;
CrysAlisPro, Agilent Technologies,
Version 1.171.35.15 (release 03-08-2011 CrysAlis171 .NET)
(compiled Aug  3 2011,13:03:54)
Analytical numeric absorption correction using a multifaceted crystal
model based on expressions derived by R.C. Clark & J.S. Reid.
(Clark, R. C. & Reid, J. S. (1995). Acta Cryst. A51, 887-897)
;
_exptl_crystal_colour colorless
_exptl_crystal_density_diffrn 1.513
_exptl_crystal_density_method none
_exptl_crystal_description prismatic
_exptl_crystal_F_000 2728
_exptl_crystal_preparation 'Magnetic properties,Luminescent'
_exptl_crystal_size_max 0.28
_exptl_crystal_size_mid 0.15
_exptl_crystal_size_min 0.12
_exptl_transmission_factor_max 0.000
_exptl_transmission_factor_min 0.000
_platon_squeeze_details
;
TITL shelx     P b a 2      R = 0.12
CELL   20.8930   22.7430   12.2250     90.00     90.00     90.00
SPGR Pba2
# Solvent Accessible Volume =      1159
# Electrons Found in S.A.V. =       303
# Note: Atoms in Void are Labelled as Cxxx and Qxxx for all Others
C101 0.814 0.346 0.948 !       5.34 eA-3
C102 0.365 0.431 0.033 !       4.84 eA-3
C103 0.320 0.076 0.793 !       4.83 eA-3
C104 0.267 0.468 0.894 !       4.61 eA-3
C105 0.637 0.836 0.011 !       3.80 eA-3
C106 0.302 0.975 0.924 !       3.41 eA-3
C107 0.770 0.563 0.859 !       3.39 eA-3
C108 0.580 0.906 0.813 !       3.29 eA-3
C109 0.876 0.602 0.018 !       3.29 eA-3
C110 0.500 1.001 0.984 !       2.68 eA-3
C111 0.996 0.423 0.984 !       2.05 eA-3
Q112 0.404 0.641 0.453 !       1.50 eA-3
C113 0.031 0.433 0.921 !       1.36 eA-3
Q114 0.664 0.309 0.485 !       1.16 eA-3
C115 0.635 0.079 0.920 !       1.11 eA-3
C116 0.074 0.375 0.920 !       1.07 eA-3
C117 0.836 0.593 0.969 !       1.02 eA-3
Q118 0.122 0.876 0.112 !       1.01 eA-3
C119 0.457 0.117 0.906 !       0.99 eA-3
Q120 0.057 0.813 0.580 !       0.98 eA-3
C121 0.753 0.587 0.934 !       0.97 eA-3
Q122 0.278 0.810 0.548 !       0.94 eA-3
Q123 0.309 0.423 0.986 !       0.92 eA-3
Q124 0.403 0.644 0.610 !       0.91 eA-3
Q125 0.798 0.586 0.792 !       0.89 eA-3
Q126 0.661 0.664 0.465 !       0.88 eA-3
Q127 0.036 0.412 0.093 !       0.87 eA-3
C128 0.391 0.986 0.966 !       0.86 eA-3
Q129 0.488 0.359 0.529 !       0.85 eA-3
Q130 0.330 0.677 0.596 !       0.84 eA-3
Q131 0.918 0.547 0.906 !       0.82 eA-3
Q132 0.786 0.133 0.887 !       0.82 eA-3
Q133 0.344 0.886 0.862 !       0.81 eA-3
C134 0.942 0.490 0.005 !       0.81 eA-3
C135 0.289 0.119 0.889 !       0.81 eA-3
Q136 0.536 0.342 0.592 !       0.80 eA-3
Q137 0.266 0.444 0.015 !       0.79 eA-3
Q138 0.848 0.648 0.062 !       0.79 eA-3
C139 0.591 0.878 0.878 !       0.79 eA-3
Q140 0.703 0.661 0.452 !       0.79 eA-3
Q141 0.345 0.961 0.075 !       0.77 eA-3
Q142 0.140 0.789 0.656 !       0.77 eA-3
Q143 0.484 0.924 0.826 !       0.76 eA-3
Q144 0.621 0.133 0.122 !       0.74 eA-3
Q145 0.758 0.859 0.856 !       0.73 eA-3
C146 0.280 0.445 0.981 !       0.73 eA-3
C147 0.133 0.533 0.980 !       0.73 eA-3
Q148 0.613 0.937 0.750 !       0.72 eA-3
C149 0.312 0.020 0.844 !       0.72 eA-3
Q150 0.128 0.423 0.089 !       0.70 eA-3
Q151 0.244 0.384-0.002 !       0.70 eA-3
C152 0.272 0.916 0.785 !       0.70 eA-3
Q153 0.819 0.401 0.970 !       0.70 eA-3
C154 0.750 0.611 0.869 !       0.69 eA-3
Q155 0.488 0.634 0.441 !       0.69 eA-3
Q156 0.832 0.685 0.531 !       0.69 eA-3
Q157 0.264 0.873 0.923 !       0.68 eA-3
Q158 0.498 0.671 0.592 !       0.68 eA-3
Q159 0.162 0.423 0.077 !       0.68 eA-3
C160 0.495 0.140 0.845 !       0.68 eA-3
Q161 0.081 0.984 0.550 !       0.68 eA-3
Q162 0.477 0.268 0.530 !       0.68 eA-3
Q163 0.514 0.134 0.939 !       0.67 eA-3
Q164 0.008 0.647 0.013 !       0.66 eA-3
Q165 0.751 0.469 0.749 !       0.66 eA-3
Q166 0.027 0.581 0.828 !       0.65 eA-3
Q167 0.206 0.952 0.813 !       0.65 eA-3
Q168 0.902 0.283 0.468 !       0.65 eA-3
Q169 0.440 0.574 0.558 !       0.65 eA-3
C170 0.077 0.589 0.923 !       0.64 eA-3
Q171 0.505 0.878 0.152 !       0.64 eA-3
Q172 0.387 0.819 0.061 !       0.64 eA-3
C173 0.993 0.609 0.861 !       0.64 eA-3
Q174 0.050 0.180 0.482 !       0.64 eA-3
Q175 0.418 0.885 0.831 !       0.63 eA-3
Q176 0.280 0.523 0.001 !       0.63 eA-3
Q177 0.857 0.514 0.011 !       0.61 eA-3
Q178 0.962 0.544 0.094 !       0.61 eA-3
C179 0.933 0.539 0.001 !       0.61 eA-3
C180 1.000 0.504 0.890 !       0.60 eA-3
C181 0.263 0.518 0.821 !       0.60 eA-3
Q182 0.596 0.276 0.608 !       0.60 eA-3
Q183 0.468 0.708 0.408 !       0.60 eA-3
Q184 0.450 0.472 0.465 !       0.60 eA-3
C185 0.095 0.620 0.049 !       0.59 eA-3
C186 0.135 0.446-0.001 !       0.59 eA-3
Q187 0.380 0.965 0.864 !       0.59 eA-3
C188 0.272 1.002 0.808 !       0.59 eA-3
Q189 0.994 0.751 0.595 !       0.59 eA-3
Q190 0.440 0.548 0.545 !       0.58 eA-3
Q191 0.226 0.521 0.018 !       0.58 eA-3
Q192 0.571 0.808 0.127 !       0.58 eA-3
Q193 0.820 0.512 0.784 !       0.58 eA-3
Q194 0.981 0.010 0.496 !       0.58 eA-3
C195 0.647 0.815 0.110 !       0.58 eA-3
Q196 0.858 0.139 0.580 !       0.58 eA-3
Q197 0.596 0.398 0.676 !       0.58 eA-3
Q198 0.155 0.453 0.814 !       0.58 eA-3
Q199 0.585 0.007 0.062 !       0.58 eA-3
;
_refine_diff_density_max 0.798
_refine_diff_density_min -1.556
_refine_diff_density_rms 0.086
_refine_ls_abs_structure_details
;
 Refined as an inversion twin.
;
_refine_ls_abs_structure_Flack 0.709(4)
_refine_ls_extinction_method none
_refine_ls_goodness_of_fit_ref 1.106
_refine_ls_hydrogen_treatment constr
_refine_ls_matrix_type full
_refine_ls_number_parameters 659
_refine_ls_number_reflns 11050
_refine_ls_number_restraints 7
_refine_ls_restrained_S_all 1.108
_refine_ls_R_factor_all 0.0403
_refine_ls_R_factor_gt 0.0389
_refine_ls_shift/su_max 0.086
_refine_ls_shift/su_mean 0.001
_refine_ls_structure_factor_coef Fsqd
_refine_ls_weighting_details 'w=1/[\s^2^(Fo^2^)+(0.0238P)^2^+9.0151P] where P=(Fo^2^+2Fc^2^)/3'
_refine_ls_weighting_scheme calc
_refine_ls_wR_factor_gt 0.0898
_refine_ls_wR_factor_ref 0.0905
_reflns_number_gt 10714
_reflns_number_total 11050
_reflns_threshold_expression 'I > 2\s(I)'
_cod_data_source_file d4dt00148f2.cif
_cod_data_source_block Compound2
_cod_depositor_comments
;
The following automatic conversions were performed:

data item '_exptl_absorpt_correction_type' value 'multi scan' was
changed to 'multi-scan' in accordance with the
/home/data/users/saulius/crontab/automatic-downloads/rss-feeds/RSC/lib/dictionaries/cif_core.dic
dictionary named 'cif_core.dic' version 2.4.2 last updated on
2011-04-26.

Automatic conversion script
Id: cif_fix_values 8170 2020-07-09 18:12:32Z antanas 

 Adding full bibliography for 7715717--7715720.cif.
;
_cod_database_code 7715718
_shelx_shelxl_version_number 2016/6
_shelx_space_group_comment
;
The symmetry employed for this shelxl refinement is uniquely defined
by the following loop, which should always be used as a source of
symmetry information in preference to the above space-group names.
They are only intended as comments.
;
_platon_squeeze_void_probe_radius 1.20

loop_
_space_group_symop_operation_xyz
'x, y, z'
'-x, -y, z'
'-x+1/2, y+1/2, z'
'x+1/2, -y+1/2, z'

loop_
_atom_site_label
_atom_site_type_symbol
_atom_site_fract_x
_atom_site_fract_y
_atom_site_fract_z
_atom_site_U_iso_or_equiv
_atom_site_adp_type
_atom_site_occupancy
_atom_site_site_symmetry_order
_atom_site_calc_flag
_atom_site_refinement_flags_posn
_atom_site_refinement_flags_adp
_atom_site_refinement_flags_occupancy
_atom_site_disorder_assembly
_atom_site_disorder_group
Dy1 Dy 0.94475(2) 0.18439(2) 0.52885(4) 0.01422(8) Uani 1 1 d . . . . .
Zn1 Zn 1.09663(3) 0.14225(3) 0.48330(7) 0.01378(15) Uani 1 1 d . . . . .
C1 C 1.0336(3) 0.2133(2) 0.3179(5) 0.0137(11) Uani 1 1 d . . . . .
C1S C 0.9990(3) 0.0693(2) 0.3863(5) 0.0152(11) Uani 1 1 d . . . . .
C2 C 0.9756(3) 0.2126(3) 0.2612(6) 0.0172(12) Uani 1 1 d . . . . .
C2S C 0.9800(3) 0.0284(2) 0.2953(5) 0.0161(12) Uani 1 1 d . . . . .
H49A H 0.985429 0.048338 0.225785 0.019 Uiso 1 1 calc R U . . .
H49B H 0.935089 0.018447 0.303029 0.019 Uiso 1 1 calc R U . . .
C3 C 0.9730(3) 0.2202(3) 0.1477(6) 0.0238(14) Uani 1 1 d . . . . .
H54 H 0.934001 0.219371 0.110987 0.029 Uiso 1 1 calc R U . . .
C4 C 1.0298(4) 0.2292(3) 0.0908(6) 0.0223(14) Uani 1 1 d . . . . .
C5 C 1.0876(3) 0.2303(3) 0.1473(6) 0.0205(13) Uani 1 1 d . . . . .
H47 H 1.125269 0.236665 0.108627 0.025 Uiso 1 1 calc R U . . .
C6 C 1.0905(3) 0.2223(3) 0.2593(6) 0.0174(12) Uani 1 1 d . . . . .
C7 C 1.1519(3) 0.2279(3) 0.3224(6) 0.0174(12) Uani 1 1 d . . . . .
H72A H 1.147411 0.259042 0.376013 0.021 Uiso 1 1 calc R U . . .
H72B H 1.185988 0.238919 0.272592 0.021 Uiso 1 1 calc R U . . .
C8 C 1.2236(3) 0.1828(2) 0.4566(5) 0.0149(12) Uani 1 1 d . . . . .
H33A H 1.213736 0.216610 0.501928 0.018 Uiso 1 1 calc R U . . .
H33B H 1.262192 0.191463 0.415580 0.018 Uiso 1 1 calc R U . . .
C9 C 1.2348(2) 0.1289(2) 0.5293(7) 0.0166(10) Uani 1 1 d . . . . .
H27A H 1.251381 0.096993 0.484964 0.020 Uiso 1 1 calc R U . . .
H27B H 1.266755 0.138398 0.584151 0.020 Uiso 1 1 calc R U . . .
C10 C 1.1691(3) 0.1432(3) 0.6904(6) 0.0200(13) Uani 1 1 d . . . . .
H64A H 1.206884 0.136264 0.734633 0.024 Uiso 1 1 calc R U . . .
H64B H 1.167295 0.184898 0.674069 0.024 Uiso 1 1 calc R U . . .
C11 C 1.1109(3) 0.1265(3) 0.7550(5) 0.0174(12) Uani 1 1 d . . . . .
C12 C 1.1162(3) 0.1022(3) 0.8582(6) 0.0249(14) Uani 1 1 d . . . . .
H59 H 1.156774 0.097821 0.888324 0.030 Uiso 1 1 calc R U . . .
C13 C 1.0639(4) 0.0842(4) 0.9187(6) 0.0343(17) Uani 1 1 d . . . . .
C14 C 1.0029(3) 0.0875(3) 0.8686(6) 0.0270(15) Uani 1 1 d . . . . .
H38 H 0.966897 0.073195 0.904752 0.032 Uiso 1 1 calc R U . . .
C15 C 0.9972(3) 0.1118(3) 0.7668(6) 0.0190(13) Uani 1 1 d . . . . .
C16 C 1.0502(3) 0.1335(3) 0.7087(5) 0.0168(12) Uani 1 1 d . . . . .
C17 C 0.8635(3) 0.2257(4) 0.2834(7) 0.0267(16) Uani 1 1 d . . . . .
H12A H 0.868196 0.265620 0.259046 0.040 Uiso 1 1 calc R U . . .
H12B H 0.830692 0.223721 0.338166 0.040 Uiso 1 1 calc R U . . .
H12C H 0.851944 0.201258 0.222500 0.040 Uiso 1 1 calc R U . . .
C18 C 0.8849(3) 0.0905(3) 0.7553(6) 0.0252(14) Uani 1 1 d . . . . .
H30X H 0.894327 0.049575 0.766225 0.038 Uiso 1 1 calc R U . . .
H30Y H 0.849296 0.094268 0.706157 0.038 Uiso 1 1 calc R U . . .
H30Z H 0.874397 0.108280 0.824159 0.038 Uiso 1 1 calc R U . . .
C19 C 1.0276(4) 0.2400(5) -0.0313(8) 0.047(2) Uani 1 1 d . . . . .
H61A H 1.027422 0.281587 -0.045001 0.071 Uiso 1 1 calc R U . . .
H61B H 0.989553 0.222718 -0.061171 0.071 Uiso 1 1 calc R U . . .
H61C H 1.064552 0.222671 -0.065101 0.071 Uiso 1 1 calc R U . . .
C20 C 1.0705(4) 0.0606(5) 1.0297(10) 0.060(3) Uani 1 1 d . . . . .
H58A H 1.114781 0.052577 1.044410 0.090 Uiso 1 1 calc R U . . .
H58B H 1.046221 0.024931 1.036046 0.090 Uiso 1 1 calc R U . . .
H58C H 1.054816 0.088901 1.081495 0.090 Uiso 1 1 calc R U . . .
C21 C 1.1832(3) 0.1238(3) 0.3008(5) 0.0148(11) Uani 1 1 d . . . . .
H45A H 1.145678 0.119474 0.254803 0.018 Uiso 1 1 calc R U . . .
H45B H 1.187712 0.087646 0.342109 0.018 Uiso 1 1 calc R U . . .
C22 C 1.2409(3) 0.1291(3) 0.2264(6) 0.0208(13) Uani 1 1 d . . . . .
H41A H 1.278592 0.138996 0.268830 0.025 Uiso 1 1 calc R U . . .
H41B H 1.233886 0.159889 0.172775 0.025 Uiso 1 1 calc R U . . .
C23 C 1.2504(3) 0.0692(3) 0.1683(6) 0.0207(13) Uani 1 1 d . . . . .
H43A H 1.208967 0.053120 0.148595 0.025 Uiso 1 1 calc R U . . .
H43B H 1.274594 0.075122 0.101511 0.025 Uiso 1 1 calc R U . . .
C24 C 1.2658(3) -0.0344(3) 0.2113(5) 0.0194(12) Uani 1 1 d . . . . .
H44A H 1.301752 -0.060462 0.224350 0.023 Uiso 1 1 calc R U . . .
H44B H 1.254863 -0.036731 0.134298 0.023 Uiso 1 1 calc R U . . .
C25 C 1.2085(3) -0.0547(3) 0.2799(5) 0.0173(12) Uani 1 1 d . . . . .
H69A H 1.177426 -0.023043 0.281737 0.021 Uiso 1 1 calc R U . . .
H69B H 1.188662 -0.087734 0.243011 0.021 Uiso 1 1 calc R U . . .
C26 C 1.2353(3) -0.0225(2) 0.4725(6) 0.0162(11) Uani 1 1 d . . . . .
H20A H 1.259684 0.007799 0.435338 0.019 Uiso 1 1 calc R U . . .
H20B H 1.260191 -0.036262 0.534298 0.019 Uiso 1 1 calc R U . . .
C27 C 1.1721(3) 0.0031(2) 0.5128(5) 0.0155(13) Uani 1 1 d . . . . .
H18A H 1.144119 -0.029025 0.533717 0.019 Uiso 1 1 calc R U . . .
H18B H 1.151828 0.023897 0.452876 0.019 Uiso 1 1 calc R U . . .
C28 C 1.1788(3) 0.0453(3) 0.6104(6) 0.0201(13) Uani 1 1 d . . . . .
H50A H 1.145373 0.036257 0.662773 0.024 Uiso 1 1 calc R U . . .
H50B H 1.219522 0.037647 0.645835 0.024 Uiso 1 1 calc R U . . .
C29 C 1.3545(3) 0.0350(3) 0.2266(6) 0.0233(14) Uani 1 1 d . . . . .
H77A H 1.364828 0.076273 0.235312 0.028 Uiso 1 1 calc R U . . .
H77B H 1.367254 0.023207 0.153460 0.028 Uiso 1 1 calc R U . . .
C30 C 1.3913(3) -0.0001(3) 0.3084(6) 0.0202(13) Uani 1 1 d . . . . .
C31 C 1.4237(3) -0.0525(3) 0.2805(7) 0.0239(14) Uani 1 1 d . . . . .
H36 H 1.424064 -0.064934 0.208014 0.029 Uiso 1 1 calc R U . . .
C32 C 1.4546(3) -0.0854(3) 0.3588(7) 0.0280(16) Uani 1 1 d . . . . .
C33 C 1.4521(3) -0.0689(3) 0.4675(7) 0.0287(16) Uani 1 1 d . . . . .
H31 H 1.471539 -0.092096 0.520713 0.034 Uiso 1 1 calc R U . . .
C34 C 1.4201(3) -0.0171(3) 0.4973(6) 0.0223(14) Uani 1 1 d . . . . .
C35 C 1.3916(3) 0.0173(3) 0.4176(7) 0.0226(14) Uani 1 1 d . . . . .
C36 C 0.7260(3) 0.1194(3) 0.4033(6) 0.0170(12) Uani 1 1 d . . . . .
H46A H 0.684088 0.101392 0.395848 0.020 Uiso 1 1 calc R U . . .
H46B H 0.731319 0.147400 0.344241 0.020 Uiso 1 1 calc R U . . .
C37 C 0.7302(3) 0.1510(2) 0.5120(5) 0.0174(14) Uani 1 1 d . . . . .
C38 C 0.6757(3) 0.1636(3) 0.5728(6) 0.0185(12) Uani 1 1 d . . . . .
H25 H 0.635870 0.152307 0.546275 0.022 Uiso 1 1 calc R U . . .
C39 C 0.6796(3) 0.1929(3) 0.6722(6) 0.0200(13) Uani 1 1 d . . . . .
C40 C 0.7393(3) 0.2109(3) 0.7110(6) 0.0192(13) Uani 1 1 d . . . . .
H14 H 0.742564 0.230816 0.777154 0.023 Uiso 1 1 calc R U . . .
C41 C 0.7933(3) 0.1988(3) 0.6502(5) 0.0146(11) Uani 1 1 d . . . . .
C42 C 0.7908(3) 0.1680(2) 0.5506(5) 0.0160(14) Uani 1 1 d . . . . .
C43 C 1.4286(5) -0.0369(4) 0.6894(8) 0.042(2) Uani 1 1 d . . . . .
H26A H 1.471870 -0.050697 0.683469 0.063 Uiso 1 1 calc R U . . .
H26B H 1.399738 -0.069672 0.684380 0.063 Uiso 1 1 calc R U . . .
H26C H 1.422851 -0.017594 0.758524 0.063 Uiso 1 1 calc R U . . .
C44 C 0.8628(4) 0.2433(4) 0.7829(7) 0.0337(19) Uani 1 1 d . . . . .
H17A H 0.846486 0.282693 0.777876 0.051 Uiso 1 1 calc R U . . .
H17B H 0.907338 0.244483 0.801865 0.051 Uiso 1 1 calc R U . . .
H17C H 0.839594 0.222205 0.838230 0.051 Uiso 1 1 calc R U . . .
C45 C 1.4921(4) -0.1402(3) 0.3271(9) 0.039(2) Uani 1 1 d . . . . .
H30A H 1.486511 -0.169846 0.382263 0.058 Uiso 1 1 calc R U . . .
H30B H 1.536693 -0.130654 0.320838 0.058 Uiso 1 1 calc R U . . .
H30C H 1.476711 -0.154801 0.258245 0.058 Uiso 1 1 calc R U . . .
C46 C 0.6202(4) 0.2034(3) 0.7408(7) 0.0320(17) Uani 1 1 d . . . . .
H53A H 0.617595 0.173993 0.797068 0.048 Uiso 1 1 calc R U . . .
H53B H 0.582898 0.201087 0.695150 0.048 Uiso 1 1 calc R U . . .
H53C H 0.622482 0.241626 0.773763 0.048 Uiso 1 1 calc R U . . .
N1 N 1.1702(2) 0.1720(2) 0.3799(5) 0.0151(10) Uani 1 1 d . . . . .
N1N N 0.9305(3) 0.3087(2) 0.5794(6) 0.0252(12) Uani 1 1 d . . . . .
N2 N 1.1754(2) 0.1094(2) 0.5844(5) 0.0148(10) Uani 1 1 d . . . . .
N2N N 0.2620(4) 0.3015(4) 0.0564(6) 0.057(2) Uani 1 1 d . . . . .
N3 N 1.2845(2) 0.0268(2) 0.2387(4) 0.0153(10) Uani 1 1 d . . . . .
N4 N 1.2230(2) -0.0726(2) 0.3955(4) 0.0131(9) Uani 1 1 d . . . . .
H901 H 1.195914 -0.097209 0.423002 0.020 Uiso 1 1 d . U . . .
O1 O 1.03326(19) 0.20604(18) 0.4265(4) 0.0150(9) Uani 1 1 d . . . . .
O1N O 0.9720(2) 0.2761(2) 0.6243(5) 0.0266(11) Uani 1 1 d . . . . .
O1S O 0.9557(2) 0.09499(18) 0.4394(4) 0.0195(9) Uani 1 1 d . . . . .
O2 O 0.9229(2) 0.2056(2) 0.3287(4) 0.0217(10) Uani 1 1 d . . . . .
O2N O 0.8989(2) 0.28584(18) 0.5022(4) 0.0224(10) Uani 1 1 d . . . . .
O2S O 1.05844(19) 0.07542(18) 0.4028(4) 0.0202(9) Uani 1 1 d . . . . .
O3 O 1.04054(19) 0.15931(19) 0.6115(4) 0.0170(9) Uani 1 1 d . . . . .
O3N O 0.9215(3) 0.3600(2) 0.6090(5) 0.0365(13) Uani 1 1 d . . . . .
O4 O 0.9402(2) 0.1195(2) 0.7090(4) 0.0207(9) Uani 1 1 d . . . . .
O4N O 0.2380(5) 0.2532(5) 0.0164(12) 0.105(3) Uani 1 1 d . U . . .
O5 O 1.3625(2) 0.0696(2) 0.4438(4) 0.0251(10) Uani 1 1 d . . . . .
H801 H 1.370394 0.077896 0.507665 0.038 Uiso 1 1 calc R U . . .
O5N O 0.2359(4) 0.3287(4) 0.1268(7) 0.073(3) Uani 1 1 d . . . . .
O6 O 1.4155(3) 0.0037(2) 0.6025(5) 0.0337(13) Uani 1 1 d . . . . .
O6N O 0.3181(3) 0.3132(4) 0.0264(10) 0.075(2) Uani 1 1 d . . . . .
O7 O 0.84483(18) 0.15425(17) 0.4992(3) 0.0158(9) Uani 1 1 d . . . . .
O8 O 0.8550(2) 0.2140(2) 0.6788(4) 0.0205(10) Uani 1 1 d . . . . .

loop_
_atom_site_aniso_label
_atom_site_aniso_U_11
_atom_site_aniso_U_22
_atom_site_aniso_U_33
_atom_site_aniso_U_23
_atom_site_aniso_U_13
_atom_site_aniso_U_12
Dy1 0.00892(13) 0.01211(13) 0.02162(15) -0.00027(18) 0.00163(19) 0.00009(11)
Zn1 0.0092(3) 0.0116(3) 0.0205(4) 0.0006(3) 0.0007(3) -0.0008(3)
C1 0.015(3) 0.009(2) 0.017(3) 0.002(2) 0.002(2) -0.001(2)
C1S 0.015(3) 0.011(3) 0.020(3) 0.005(2) -0.003(2) 0.000(2)
C2 0.012(3) 0.016(3) 0.023(3) 0.000(2) 0.004(2) 0.000(2)
C2S 0.011(3) 0.017(3) 0.020(3) 0.001(2) 0.000(2) 0.001(2)
C3 0.020(3) 0.027(3) 0.025(3) -0.001(3) 0.001(3) -0.001(3)
C4 0.024(3) 0.032(3) 0.011(3) -0.001(3) 0.005(3) 0.002(3)
C5 0.018(3) 0.023(3) 0.020(3) 0.004(3) 0.007(2) 0.002(2)
C6 0.015(3) 0.012(3) 0.025(3) 0.004(2) 0.002(2) 0.003(2)
C7 0.016(3) 0.011(3) 0.025(3) 0.006(2) -0.001(2) -0.002(2)
C8 0.013(3) 0.015(3) 0.017(3) 0.000(2) 0.003(2) -0.003(2)
C9 0.010(2) 0.018(2) 0.022(3) 0.004(3) 0.005(3) 0.0018(18)
C10 0.018(3) 0.017(3) 0.025(4) 0.000(3) 0.001(3) -0.001(2)
C11 0.015(3) 0.021(3) 0.016(3) -0.004(2) -0.002(2) 0.003(2)
C12 0.016(3) 0.038(4) 0.021(3) -0.006(3) -0.006(2) 0.002(3)
C13 0.027(4) 0.057(5) 0.019(4) 0.005(3) -0.001(3) 0.000(3)
C14 0.020(3) 0.044(4) 0.017(3) 0.006(3) 0.002(3) 0.000(3)
C15 0.011(3) 0.019(3) 0.028(3) -0.001(3) 0.002(2) 0.002(2)
C16 0.014(3) 0.016(3) 0.020(3) -0.003(2) 0.004(2) 0.006(2)
C17 0.015(3) 0.043(4) 0.023(4) 0.010(3) 0.002(3) 0.002(3)
C18 0.018(3) 0.030(3) 0.028(4) 0.003(3) 0.000(3) -0.007(3)
C19 0.035(5) 0.085(7) 0.023(5) -0.001(5) 0.009(4) 0.004(4)
C20 0.032(4) 0.120(8) 0.029(4) 0.020(7) -0.012(5) -0.007(4)
C21 0.014(3) 0.015(3) 0.015(3) 0.000(2) 0.003(2) 0.001(2)
C22 0.019(3) 0.017(3) 0.026(3) 0.006(3) 0.005(3) 0.003(2)
C23 0.019(3) 0.024(3) 0.020(3) 0.004(3) 0.002(2) 0.005(2)
C24 0.022(3) 0.019(3) 0.018(3) 0.000(2) 0.011(2) 0.003(2)
C25 0.014(3) 0.019(3) 0.019(3) -0.001(2) -0.004(2) 0.001(2)
C26 0.016(3) 0.012(3) 0.021(3) -0.003(2) -0.006(2) 0.000(2)
C27 0.012(2) 0.013(2) 0.022(4) 0.003(2) -0.001(2) -0.0007(18)
C28 0.023(3) 0.011(3) 0.026(3) 0.005(2) -0.002(3) 0.001(2)
C29 0.017(3) 0.022(3) 0.032(4) 0.006(3) 0.010(3) -0.001(2)
C30 0.009(3) 0.020(3) 0.031(4) 0.002(3) 0.003(2) -0.003(2)
C31 0.014(3) 0.023(3) 0.036(4) 0.001(3) 0.003(3) -0.002(2)
C32 0.015(3) 0.018(3) 0.051(5) 0.003(3) -0.005(3) -0.001(2)
C33 0.017(3) 0.019(3) 0.050(5) 0.002(3) -0.006(3) -0.002(2)
C34 0.015(3) 0.023(3) 0.029(4) 0.000(3) 0.000(2) -0.005(2)
C35 0.004(3) 0.019(3) 0.045(4) 0.008(3) -0.002(3) -0.002(2)
C36 0.011(3) 0.014(3) 0.025(3) -0.001(2) -0.001(2) -0.001(2)
C37 0.013(2) 0.016(2) 0.023(4) 0.007(2) -0.002(2) -0.001(2)
C38 0.013(3) 0.014(3) 0.029(3) 0.001(2) 0.003(2) 0.002(2)
C39 0.018(3) 0.018(3) 0.025(3) 0.004(2) 0.009(3) 0.004(2)
C40 0.018(3) 0.016(3) 0.023(3) -0.002(2) 0.011(3) 0.003(2)
C41 0.017(3) 0.014(3) 0.014(3) 0.002(2) -0.003(2) 0.001(2)
C42 0.008(2) 0.013(2) 0.026(4) -0.005(2) 0.002(2) 0.0006(18)
C43 0.050(5) 0.039(4) 0.036(5) 0.010(4) -0.014(4) -0.011(4)
C44 0.027(4) 0.043(5) 0.031(4) -0.016(4) 0.003(3) -0.009(3)
C45 0.026(4) 0.020(3) 0.071(6) -0.003(4) -0.009(4) 0.006(3)
C46 0.024(3) 0.028(3) 0.044(5) 0.002(3) 0.018(3) 0.001(3)
N1 0.009(2) 0.011(2) 0.025(3) 0.000(2) 0.001(2) -0.0022(18)
N1N 0.021(3) 0.015(2) 0.039(3) 0.001(2) 0.005(3) 0.000(2)
N2 0.013(2) 0.011(2) 0.021(3) -0.004(2) 0.004(2) 0.0026(17)
N2N 0.054(5) 0.091(6) 0.025(5) -0.005(4) -0.001(3) -0.024(5)
N3 0.014(2) 0.012(2) 0.020(3) -0.001(2) 0.0027(19) 0.0025(18)
N4 0.010(2) 0.012(2) 0.017(3) -0.0018(19) 0.0024(18) -0.0014(17)
O1 0.0071(18) 0.014(2) 0.024(2) 0.0040(17) 0.0020(16) -0.0007(14)
O1N 0.018(2) 0.019(2) 0.042(3) -0.002(2) -0.008(2) -0.0015(18)
O1S 0.013(2) 0.0108(19) 0.034(3) -0.0088(18) 0.0043(18) -0.0011(15)
O2 0.012(2) 0.027(2) 0.026(3) 0.006(2) 0.0004(18) -0.0001(17)
O2N 0.027(2) 0.019(2) 0.020(3) 0.0001(17) -0.0041(17) -0.0013(17)
O2S 0.011(2) 0.014(2) 0.035(3) -0.0040(18) 0.0017(18) -0.0007(15)
O3 0.0083(18) 0.019(2) 0.024(2) 0.0026(18) -0.0024(17) 0.0037(16)
O3N 0.043(3) 0.013(2) 0.054(4) -0.007(2) -0.004(3) 0.005(2)
O4 0.013(2) 0.024(2) 0.025(2) 0.0040(19) 0.0017(18) -0.0021(17)
O4N 0.104(4) 0.107(4) 0.104(4) -0.004(3) 0.004(3) -0.011(3)
O5 0.019(2) 0.024(2) 0.032(3) -0.003(2) -0.0039(19) 0.0034(18)
O5N 0.064(5) 0.097(6) 0.060(5) -0.034(5) 0.027(4) -0.006(4)
O6 0.034(3) 0.030(3) 0.037(3) -0.001(2) -0.010(2) -0.001(2)
O6N 0.049(4) 0.120(6) 0.055(4) -0.017(5) 0.014(5) -0.019(4)
O7 0.0100(18) 0.0178(18) 0.020(3) -0.0056(16) -0.0035(15) -0.0005(14)
O8 0.015(2) 0.020(2) 0.027(3) -0.0067(19) -0.0019(18) -0.0012(16)

loop_
_atom_type_symbol
_atom_type_description
_atom_type_scat_dispersion_real
_atom_type_scat_dispersion_imag
_atom_type_scat_source
C C 0.0181 0.0091 'International Tables Vol C Tables 4.2.6.8 and 6.1.1.4'
H H 0.0000 0.0000 'International Tables Vol C Tables 4.2.6.8 and 6.1.1.4'
N N 0.0311 0.0180 'International Tables Vol C Tables 4.2.6.8 and 6.1.1.4'
O O 0.0492 0.0322 'International Tables Vol C Tables 4.2.6.8 and 6.1.1.4'
Zn Zn -1.5491 0.6778 'International Tables Vol C Tables 4.2.6.8 and 6.1.1.4'
Dy Dy -9.8046 9.8477 'International Tables Vol C Tables 4.2.6.8 and 6.1.1.4'

loop_
_geom_angle_atom_site_label_1
_geom_angle_atom_site_label_2
_geom_angle_atom_site_label_3
_geom_angle
_geom_angle_site_symmetry_1
_geom_angle_site_symmetry_3
_geom_angle_publ_flag
O7 Dy1 O1 137.32(16) . . ?
O7 Dy1 O3 143.73(15) . . ?
O1 Dy1 O3 65.96(15) . . ?
O7 Dy1 O1S 75.29(14) . . ?
O1 Dy1 O1S 81.44(15) . . ?
O3 Dy1 O1S 84.52(16) . . ?
O7 Dy1 O1N 123.75(15) . . ?
O1 Dy1 O1N 83.69(16) . . ?
O3 Dy1 O1N 78.55(16) . . ?
O1S Dy1 O1N 160.93(15) . . ?
O7 Dy1 O2N 84.53(14) . . ?
O1 Dy1 O2N 92.24(15) . . ?
O3 Dy1 O2N 127.66(15) . . ?
O1S Dy1 O2N 141.20(16) . . ?
O1N Dy1 O2N 51.08(15) . . ?
O7 Dy1 O2 74.47(15) . . ?
O1 Dy1 O2 64.96(15) . . ?
O3 Dy1 O2 128.66(15) . . ?
O1S Dy1 O2 74.35(17) . . ?
O1N Dy1 O2 109.78(17) . . ?
O2N Dy1 O2 68.41(15) . . ?
O7 Dy1 O4 85.99(15) . . ?
O1 Dy1 O4 127.12(14) . . ?
O3 Dy1 O4 62.06(14) . . ?
O1S Dy1 O4 84.67(16) . . ?
O1N Dy1 O4 94.95(17) . . ?
O2N Dy1 O4 127.10(15) . . ?
O2 Dy1 O4 154.23(15) . . ?
O7 Dy1 O8 62.49(14) . . ?
O1 Dy1 O8 151.27(14) . . ?
O3 Dy1 O8 111.37(15) . . ?
O1S Dy1 O8 127.28(14) . . ?
O1N Dy1 O8 68.10(15) . . ?
O2N Dy1 O8 66.20(14) . . ?
O2 Dy1 O8 118.76(15) . . ?
O4 Dy1 O8 63.34(14) . . ?
O7 Dy1 N1N 103.75(15) . . ?
O1 Dy1 N1N 89.41(15) . . ?
O3 Dy1 N1N 103.62(17) . . ?
O1S Dy1 N1N 164.14(19) . . ?
O1N Dy1 N1N 25.55(18) . . ?
O2N Dy1 N1N 25.63(17) . . ?
O2 Dy1 N1N 90.06(18) . . ?
O4 Dy1 N1N 111.15(17) . . ?
O8 Dy1 N1N 62.82(15) . . ?
O7 Dy1 Zn1 140.38(10) . . ?
O1 Dy1 Zn1 37.56(10) . . ?
O3 Dy1 Zn1 35.45(12) . . ?
O1S Dy1 Zn1 65.10(10) . . ?
O1N Dy1 Zn1 95.87(11) . . ?
O2N Dy1 Zn1 126.75(11) . . ?
O2 Dy1 Zn1 93.71(10) . . ?
O4 Dy1 Zn1 90.75(9) . . ?
O8 Dy1 Zn1 146.80(10) . . ?
N1N Dy1 Zn1 114.14(11) . . ?
O2S Zn1 O3 107.65(18) . . ?
O2S Zn1 O1 96.48(18) . . ?
O3 Zn1 O1 75.71(17) . . ?
O2S Zn1 N1 104.1(2) . . ?
O3 Zn1 N1 147.1(2) . . ?
O1 Zn1 N1 92.29(18) . . ?
O2S Zn1 N2 108.76(18) . . ?
O3 Zn1 N2 93.67(18) . . ?
O1 Zn1 N2 154.63(18) . . ?
N1 Zn1 N2 84.3(2) . . ?
O2S Zn1 Dy1 85.45(12) . . ?
O3 Zn1 Dy1 42.26(12) . . ?
O1 Zn1 Dy1 41.99(11) . . ?
N1 Zn1 Dy1 134.28(14) . . ?
N2 Zn1 Dy1 135.49(14) . . ?
O1 C1 C2 119.1(5) . . ?
O1 C1 C6 122.0(6) . . ?
C2 C1 C6 118.9(6) . . ?
O1S C1S O2S 125.0(6) . . ?
O1S C1S C2S 118.6(5) . . ?
O2S C1S C2S 116.4(5) . . ?
O2 C2 C1 113.3(6) . . ?
O2 C2 C3 125.0(6) . . ?
C1 C2 C3 121.7(6) . . ?
C1S C2S C2S 112.1(4) . 2_755 ?
C4 C3 C2 118.7(6) . . ?
C5 C4 C3 119.7(7) . . ?
C5 C4 C19 120.9(7) . . ?
C3 C4 C19 119.4(8) . . ?
C6 C5 C4 121.9(6) . . ?
C5 C6 C1 119.1(6) . . ?
C5 C6 C7 122.4(6) . . ?
C1 C6 C7 118.3(6) . . ?
C6 C7 N1 112.7(5) . . ?
N1 C8 C9 110.5(5) . . ?
N2 C9 C8 112.0(4) . . ?
C11 C10 N2 113.1(5) . . ?
C12 C11 C16 119.2(6) . . ?
C12 C11 C10 121.2(6) . . ?
C16 C11 C10 119.6(6) . . ?
C11 C12 C13 123.0(6) . . ?
C12 C13 C14 117.7(7) . . ?
C12 C13 C20 122.0(7) . . ?
C14 C13 C20 120.3(7) . . ?
C15 C14 C13 119.5(6) . . ?
C14 C15 O4 125.7(6) . . ?
C14 C15 C16 122.3(6) . . ?
O4 C15 C16 111.9(6) . . ?
O3 C16 C11 123.1(6) . . ?
O3 C16 C15 118.9(6) . . ?
C11 C16 C15 118.0(6) . . ?
N1 C21 C22 118.6(5) . . ?
C21 C22 C23 107.9(5) . . ?
N3 C23 C22 111.7(5) . . ?
N3 C24 C25 111.4(5) . . ?
N4 C25 C24 116.1(5) . . ?
N4 C26 C27 110.2(4) . . ?
C26 C27 C28 114.3(5) . . ?
N2 C28 C27 116.1(5) . . ?
N3 C29 C30 112.0(5) . . ?
C35 C30 C31 118.1(6) . . ?
C35 C30 C29 119.5(6) . . ?
C31 C30 C29 122.3(7) . . ?
C32 C31 C30 121.1(7) . . ?
C31 C32 C33 120.2(7) . . ?
C31 C32 C45 120.7(8) . . ?
C33 C32 C45 119.1(7) . . ?
C32 C33 C34 119.7(7) . . ?
O6 C34 C35 115.7(6) . . ?
O6 C34 C33 124.5(7) . . ?
C35 C34 C33 119.8(7) . . ?
O5 C35 C34 121.1(7) . . ?
O5 C35 C30 118.0(6) . . ?
C34 C35 C30 121.0(6) . . ?
N4 C36 C37 110.4(5) 2_755 . ?
C38 C37 C42 120.1(6) . . ?
C38 C37 C36 121.4(5) . . ?
C42 C37 C36 118.6(5) . . ?
C39 C38 C37 121.4(6) . . ?
C38 C39 C40 119.3(6) . . ?
C38 C39 C46 120.8(6) . . ?
C40 C39 C46 119.8(7) . . ?
C41 C40 C39 119.4(6) . . ?
C40 C41 O8 125.4(6) . . ?
C40 C41 C42 122.3(6) . . ?
O8 C41 C42 112.3(5) . . ?
O7 C42 C37 122.8(5) . . ?
O7 C42 C41 119.7(5) . . ?
C37 C42 C41 117.5(5) . . ?
C8 N1 C21 113.4(5) . . ?
C8 N1 C7 110.4(5) . . ?
C21 N1 C7 111.4(5) . . ?
C8 N1 Zn1 103.0(4) . . ?
C21 N1 Zn1 106.8(3) . . ?
C7 N1 Zn1 111.6(4) . . ?
O3N N1N O2N 121.9(6) . . ?
O3N N1N O1N 122.0(7) . . ?
O2N N1N O1N 116.0(5) . . ?
O3N N1N Dy1 174.3(5) . . ?
O2N N1N Dy1 59.6(3) . . ?
O1N N1N Dy1 56.8(3) . . ?
C9 N2 C28 110.4(4) . . ?
C9 N2 C10 108.1(5) . . ?
C28 N2 C10 108.6(5) . . ?
C9 N2 Zn1 105.7(4) . . ?
C28 N2 Zn1 119.3(4) . . ?
C10 N2 Zn1 104.2(3) . . ?
O5N N2N O6N 121.9(9) . . ?
O5N N2N O4N 122.2(10) . . ?
O6N N2N O4N 115.3(10) . . ?
C23 N3 C29 109.7(5) . . ?
C23 N3 C24 110.7(5) . . ?
C29 N3 C24 110.7(5) . . ?
C26 N4 C25 114.8(5) . . ?
C26 N4 C36 112.0(5) . 2_755 ?
C25 N4 C36 113.1(5) . 2_755 ?
C1 O1 Zn1 114.4(4) . . ?
C1 O1 Dy1 125.0(4) . . ?
Zn1 O1 Dy1 100.46(17) . . ?
N1N O1N Dy1 97.7(4) . . ?
C1S O1S Dy1 136.1(4) . . ?
C2 O2 C17 114.9(5) . . ?
C2 O2 Dy1 116.9(4) . . ?
C17 O2 Dy1 126.2(4) . . ?
N1N O2N Dy1 94.7(3) . . ?
C1S O2S Zn1 124.0(4) . . ?
C16 O3 Zn1 121.5(3) . . ?
C16 O3 Dy1 128.7(4) . . ?
Zn1 O3 Dy1 102.3(2) . . ?
C15 O4 C18 115.3(5) . . ?
C15 O4 Dy1 117.3(4) . . ?
C18 O4 Dy1 127.4(4) . . ?
C34 O6 C43 117.2(6) . . ?
C42 O7 Dy1 130.3(4) . . ?
C41 O8 C44 116.3(5) . . ?
C41 O8 Dy1 114.4(4) . . ?
C44 O8 Dy1 129.3(4) . . ?

loop_
_geom_bond_atom_site_label_1
_geom_bond_atom_site_label_2
_geom_bond_distance
_geom_bond_site_symmetry_2
_geom_bond_publ_flag
Dy1 O7 2.227(4) . ?
Dy1 O1 2.286(4) . ?
Dy1 O3 2.313(4) . ?
Dy1 O1S 2.320(4) . ?
Dy1 O1N 2.456(5) . ?
Dy1 O2N 2.519(4) . ?
Dy1 O2 2.536(5) . ?
Dy1 O4 2.653(5) . ?
Dy1 O8 2.708(5) . ?
Dy1 N1N 2.910(5) . ?
Dy1 Zn1 3.3611(8) . ?
Zn1 O2S 1.979(4) . ?
Zn1 O3 1.995(5) . ?
Zn1 O1 2.083(4) . ?
Zn1 N1 2.101(5) . ?
Zn1 N2 2.190(5) . ?
C1 O1 1.337(8) . ?
C1 C2 1.396(9) . ?
C1 C6 1.404(9) . ?
C1S O1S 1.258(8) . ?
C1S O2S 1.265(7) . ?
C1S C2S 1.504(9) . ?
C2 O2 1.386(8) . ?
C2 C3 1.400(10) . ?
C2S C2S 1.539(11) 2_755 ?
C3 C4 1.391(10) . ?
C4 C5 1.390(10) . ?
C4 C19 1.513(10) . ?
C5 C6 1.383(10) . ?
C6 C7 1.502(9) . ?
C7 N1 1.502(8) . ?
C8 N1 1.478(8) . ?
C8 C9 1.532(8) . ?
C9 N2 1.481(7) . ?
C10 C11 1.500(9) . ?
C10 N2 1.512(8) . ?
C11 C12 1.381(10) . ?
C11 C16 1.397(9) . ?
C12 C13 1.382(11) . ?
C13 C14 1.416(10) . ?
C13 C20 1.466(13) . ?
C14 C15 1.368(10) . ?
C15 O4 1.397(8) . ?
C15 C16 1.404(9) . ?
C16 O3 1.341(8) . ?
C17 O2 1.433(8) . ?
C18 O4 1.445(8) . ?
C21 N1 1.487(8) . ?
C21 C22 1.514(8) . ?
C22 C23 1.550(9) . ?
C23 N3 1.475(8) . ?
C24 N3 1.486(8) . ?
C24 C25 1.531(8) . ?
C25 N4 1.501(8) . ?
C26 N4 1.500(7) . ?
C26 C27 1.523(8) . ?
C27 C28 1.539(9) . ?
C28 N2 1.493(7) . ?
C29 N3 1.481(8) . ?
C29 C30 1.493(10) . ?
C30 C35 1.392(11) . ?
C30 C31 1.412(9) . ?
C31 C32 1.377(11) . ?
C32 C33 1.383(12) . ?
C32 C45 1.522(10) . ?
C33 C34 1.403(10) . ?
C34 O6 1.374(10) . ?
C34 C35 1.386(10) . ?
C35 O5 1.372(8) . ?
C36 N4 1.510(7) 2_755 ?
C36 C37 1.514(9) . ?
C37 C38 1.389(9) . ?
C37 C42 1.406(8) . ?
C38 C39 1.388(10) . ?
C39 C40 1.396(10) . ?
C39 C46 1.517(9) . ?
C40 C41 1.379(9) . ?
C41 O8 1.380(7) . ?
C41 C42 1.406(9) . ?
C42 O7 1.330(7) . ?
C43 O6 1.434(10) . ?
C44 O8 1.445(9) . ?
N1N O3N 1.235(8) . ?
N1N O2N 1.263(8) . ?
N1N O1N 1.267(8) . ?
N2N O5N 1.192(11) . ?
N2N O6N 1.256(10) . ?
N2N O4N 1.303(13) . ?

loop_
_platon_squeeze_void_nr
_platon_squeeze_void_average_x
_platon_squeeze_void_average_y
_platon_squeeze_void_average_z
_platon_squeeze_void_volume
_platon_squeeze_void_count_electrons
_platon_squeeze_void_content
1 0.000 0.500 -0.061 556 151 ' '
2 0.500 1.000 -0.061 556 151 ' '
3 0.000 0.000 0.613 24 1 ' '
4 0.500 0.500 0.613 24 1 ' '
